data_7038342
loop_
_publ_author_name
'Ghosh, Prabir'
'Lahiri, Goutam Kumar'

_publ_section_title
;
 Impact of {Os(pap)2} in fine-tuning the binding modes and non-innocent
 potential of deprotonated 2,2'-bipyridine-3,3'-diol.
;
_journal_issue 12
_journal_name_full 'Dalton transactions (Cambridge, England : 2003)'
_journal_page_first 5240
_journal_page_last 5252
_journal_paper_doi 10.1039/c6dt00013d
_journal_volume 45
_journal_year 2016
_chemical_formula_moiety 'C34 H26 N6 O2 Os'
_chemical_formula_sum 'C34 H26 N6 O2 Os'
_chemical_formula_weight 740.81
_chemical_name_systematic
;
 ?
;
_space_group_crystal_system triclinic
_space_group_IT_number 2
_space_group_name_Hall '-P 1'
_space_group_name_H-M_alt 'P -1'
_symmetry_space_group_name_Hall '-P 1'
_symmetry_space_group_name_H-M 'P -1'
_atom_sites_solution_hydrogens geom
_audit_creation_date 2015-12-18
_audit_creation_method
;
Olex2 1.2
(compiled 2015.09.30 svn.r3233 for OlexSys, GUI svn.r5103)
;
_audit_update_record
;
2015-12-29 deposited with the CCDC.
2016-02-09 downloaded from the CCDC.
;
_cell_angle_alpha 85.996(4)
_cell_angle_beta 73.482(3)
_cell_angle_gamma 70.687(3)
_cell_formula_units_Z 4
_cell_length_a 13.5983(9)
_cell_length_b 15.1328(11)
_cell_length_c 15.4786(13)
_cell_measurement_reflns_used 9235
_cell_measurement_temperature 100(2)
_cell_measurement_theta_max 0.696
_cell_measurement_theta_min 0.467
_cell_volume 2880.9(4)
_computing_cell_refinement 'CrystalClear-SM Expert 2.1 b24 (Rigaku, 2012)'
_computing_data_collection 'CrystalClear-SM Expert 2.1 b24 (Rigaku, 2012)'
_computing_data_reduction 'CrystalClear-SM Expert 2.1 b24 (Rigaku, 2012)'
_computing_molecular_graphics ORTEP-3
_computing_publication_material ORTEP-3
_computing_structure_refinement 'ShelXL (Sheldrick, 2015)'
_diffrn_ambient_temperature 100(2)
_diffrn_measured_fraction_theta_full 0.997
_diffrn_measured_fraction_theta_max 0.993
_diffrn_measurement_device_type 'Rigaku Saturn724+ (4x4 bin mode)'
_diffrn_measurement_method 'profile data from \w-scans'
_diffrn_radiation_type MoK\a
_diffrn_radiation_wavelength 0.7107
_diffrn_reflns_av_R_equivalents 0.0535
_diffrn_reflns_av_unetI/netI 0.0557
_diffrn_reflns_Laue_measured_fraction_full 0.997
_diffrn_reflns_Laue_measured_fraction_max 0.993
_diffrn_reflns_limit_h_max 18
_diffrn_reflns_limit_h_min -18
_diffrn_reflns_limit_k_max 20
_diffrn_reflns_limit_k_min -20
_diffrn_reflns_limit_l_max 21
_diffrn_reflns_limit_l_min -21
_diffrn_reflns_number 59603
_diffrn_reflns_point_group_measured_fraction_full 0.997
_diffrn_reflns_point_group_measured_fraction_max 0.993
_diffrn_reflns_theta_full 25.241
_diffrn_reflns_theta_max 29.182
_diffrn_reflns_theta_min 3.060
_exptl_absorpt_coefficient_mu 4.469
_exptl_absorpt_correction_T_max 0.6391
_exptl_absorpt_correction_T_min 0.2886
_exptl_absorpt_correction_type numerical
_exptl_absorpt_process_details
'(a) Busing, W. R.; Levy, H. A. Acta Crystallogr. 1957, 10, 180-182. (b) Coppens, P.; Leiserowitz, L.; Rabinovich, D. Acta Crystallogr. 1965, 18, 1035-1038'
_exptl_crystal_colour Violet
_exptl_crystal_density_diffrn 1.708
_exptl_crystal_density_method 'not measured'
_exptl_crystal_description block
_exptl_crystal_F_000 1456
_exptl_crystal_size_max 0.37
_exptl_crystal_size_mid 0.16
_exptl_crystal_size_min 0.11
_refine_diff_density_max 2.474
_refine_diff_density_min -2.953
_refine_diff_density_rms 0.183
_refine_ls_extinction_method none
_refine_ls_goodness_of_fit_ref 1.046
_refine_ls_hydrogen_treatment constr
_refine_ls_matrix_type full
_refine_ls_number_parameters 775
_refine_ls_number_reflns 15481
_refine_ls_number_restraints 0
_refine_ls_restrained_S_all 1.046
_refine_ls_R_factor_all 0.0315
_refine_ls_R_factor_gt 0.0268
_refine_ls_shift/su_max 0.003
_refine_ls_shift/su_mean 0.000
_refine_ls_structure_factor_coef Fsqd
_refine_ls_weighting_details
;
 w=1/[\s^2^(Fo^2^)+(0.0388P)^2^]
 where P=(Fo^2^+2Fc^2^)/3
;
_refine_ls_weighting_scheme calc
_refine_ls_wR_factor_gt 0.0764
_refine_ls_wR_factor_ref 0.0844
_reflns_Friedel_coverage 0.000
_reflns_number_gt 12823
_reflns_number_total 15481
_reflns_threshold_expression 'I > 2\s(I)'
_cod_data_source_file c6dt00013d2.cif
_cod_data_source_block 6
_cod_depositor_comments
;
The following automatic conversions were performed:

'_exptl_absorpt_correction_type' value 'NUMERICAL' changed to
'numerical' according to
/usr/data/users/saulius/crontab/automatic-downloads/rss-feeds/RSC/lib/dictionaries/cif_core.dic
dictionary named 'cif_core.dic' version 2.4.2 from 2011-04-26.

Automatic conversion script
Id: cif_fix_values 4268 2015-11-12 08:31:59Z antanas 

 Adding full bibliography for 7038339--7038342.cif.
;
_cod_database_code 7038342
_shelxl_version_number 2012-9
_shelx_space_group_comment
;
The symmetry employed for this shelxl refinement is uniquely defined
by the following loop, which should always be used as a source of
symmetry information in preference to the above space-group names.
They are only intended as comments.
;
_shelx_estimated_absorpt_t_max 0.639
_shelx_estimated_absorpt_t_min 0.289
_olex2_refinement_description
;
1. Fixed Uiso
 At 1.2 times of:
  All C(H) groups
2.a Aromatic/amide H refined with riding coordinates:
 C2(H2), C3(H3), C4(H4), C5(H5), C8(H8), C9(H9), C10(H10), C11(H11), C13(H13),
 C14(H14), C15(H15), C16(H16), C18(H18), C19(H19), C20(H20), C21(H21), C22(H22),
  C24(H24), C25(H25), C26(H26), C27(H27), C28(H28), C31(H31), C32(H32),
 C33(H33), C34(H34), C36(H36), C37(H37), C38(H38), C39(H39), C42(H42), C43(H43),
  C44(H44), C45(H45), C47(H47), C48(H48), C49(H49), C50(H50), C53(H53),
 C54(H54), C55(H55), C56(H56), C57(H57), C59(H59), C60(H60), C61(H61), C62(H62),
  C63(H63), C65(H65), C66(H66), C67(H67), C68(H68)
;
_olex2_submission_special_instructions 'No special instructions were received'

loop_
_space_group_symop_operation_xyz
'x, y, z'
'-x, -y, -z'

loop_
_atom_site_label
_atom_site_type_symbol
_atom_site_fract_x
_atom_site_fract_y
_atom_site_fract_z
_atom_site_U_iso_or_equiv
_atom_site_adp_type
_atom_site_occupancy
_atom_site_site_symmetry_order
_atom_site_calc_flag
_atom_site_refinement_flags_posn
Os1 Os 0.42352(2) 0.76136(2) 0.61404(2) 0.00989(4) Uani 1 1 d .
O1 O 0.38528(19) 0.83114(16) 0.73306(16) 0.0136(5) Uani 1 1 d .
N1 N 0.4930(2) 0.63857(19) 0.6680(2) 0.0133(6) Uani 1 1 d .
C1 C 0.4013(3) 0.9131(2) 0.7391(2) 0.0140(7) Uani 1 1 d .
Os2 Os 0.06686(2) 0.74155(2) 0.17425(2) 0.01035(4) Uani 1 1 d .
O2 O 0.56819(18) 0.78454(16) 0.58932(16) 0.0126(5) Uani 1 1 d .
N2 N 0.5551(2) 0.5889(2) 0.5166(2) 0.0154(6) Uani 1 1 d .
C2 C 0.3132(3) 0.9972(2) 0.7538(2) 0.0174(8) Uani 1 1 d .
H2 H 0.2439 0.9966 0.7526 0.021 Uiso 1 1 calc R
O3 O -0.00015(19) 0.87083(16) 0.23242(17) 0.0133(5) Uani 1 1 d .
N3 N 0.4844(2) 0.67269(19) 0.5096(2) 0.0128(6) Uani 1 1 d .
C3 C 0.3265(3) 1.0802(3) 0.7700(3) 0.0238(9) Uani 1 1 d .
H3 H 0.2661 1.1362 0.7809 0.029 Uiso 1 1 calc R
O4 O 0.15411(18) 0.71372(16) 0.26500(16) 0.0121(5) Uani 1 1 d .
N4 N 0.2662(2) 0.77551(19) 0.6469(2) 0.0124(6) Uani 1 1 d .
C4 C 0.4281(4) 1.0831(3) 0.7706(3) 0.0279(10) Uani 1 1 d .
H4 H 0.4371 1.1407 0.7811 0.033 Uiso 1 1 calc R
N5 N 0.1968(2) 0.85827(19) 0.6380(2) 0.0139(6) Uani 1 1 d .
C5 C 0.5163(3) 1.0000(3) 0.7555(3) 0.0226(9) Uani 1 1 d .
H5 H 0.5854 1.0014 0.7563 0.027 Uiso 1 1 calc R
N6 N 0.3596(2) 0.88281(19) 0.5563(2) 0.0121(6) Uani 1 1 d .
C6 C 0.5040(3) 0.9145(2) 0.7392(2) 0.0154(7) Uani 1 1 d .
N7 N -0.0479(2) 0.70002(19) 0.2652(2) 0.0118(6) Uani 1 1 d .
C7 C 0.5989(3) 0.8277(2) 0.7241(2) 0.0133(7) Uani 1 1 d .
N8 N 0.0682(2) 0.5521(2) 0.2067(2) 0.0144(6) Uani 1 1 d .
C8 C 0.6662(3) 0.8081(3) 0.7817(3) 0.0202(8) Uani 1 1 d .
H8 H 0.6478 0.8493 0.8316 0.024 Uiso 1 1 calc R
N9 N 0.1131(2) 0.60570(19) 0.1489(2) 0.0123(6) Uani 1 1 d .
C9 C 0.7586(3) 0.7303(3) 0.7678(3) 0.0205(8) Uani 1 1 d .
H9 H 0.8036 0.7183 0.8073 0.025 Uiso 1 1 calc R
N10 N 0.0059(2) 0.7868(2) 0.0716(2) 0.0141(6) Uani 1 1 d .
C10 C 0.7845(3) 0.6700(3) 0.6949(3) 0.0199(8) Uani 1 1 d .
H10 H 0.8476 0.6163 0.6845 0.024 Uiso 1 1 calc R
N11 N 0.0534(2) 0.8362(2) 0.0077(2) 0.0171(7) Uani 1 1 d .
C11 C 0.7193(3) 0.6876(2) 0.6378(3) 0.0161(7) Uani 1 1 d .
H11 H 0.7380 0.6454 0.5886 0.019 Uiso 1 1 calc R
N12 N 0.1841(2) 0.7828(2) 0.0862(2) 0.0131(6) Uani 1 1 d .
C12 C 0.6262(3) 0.7661(2) 0.6507(2) 0.0113(7) Uani 1 1 d .
C13 C 0.4909(3) 0.6212(2) 0.7556(3) 0.0162(7) Uani 1 1 d .
H13 H 0.4427 0.6668 0.8008 0.019 Uiso 1 1 calc R
C14 C 0.5567(3) 0.5391(2) 0.7803(3) 0.0191(8) Uani 1 1 d .
H14 H 0.5540 0.5283 0.8420 0.023 Uiso 1 1 calc R
C15 C 0.6277(3) 0.4714(3) 0.7142(3) 0.0208(8) Uani 1 1 d .
H15 H 0.6751 0.4152 0.7305 0.025 Uiso 1 1 calc R
C16 C 0.6285(3) 0.4871(2) 0.6249(3) 0.0189(8) Uani 1 1 d .
H16 H 0.6751 0.4412 0.5795 0.023 Uiso 1 1 calc R
C17 C 0.5597(3) 0.5712(2) 0.6026(3) 0.0141(7) Uani 1 1 d .
C18 C 0.5670(3) 0.6569(3) 0.3486(3) 0.0187(8) Uani 1 1 d .
H18 H 0.6342 0.6214 0.3595 0.022 Uiso 1 1 calc R
C19 C 0.5610(3) 0.6747(3) 0.2609(3) 0.0208(8) Uani 1 1 d .
H19 H 0.6239 0.6516 0.2117 0.025 Uiso 1 1 calc R
C20 C 0.4635(3) 0.7262(2) 0.2454(3) 0.0171(8) Uani 1 1 d .
H20 H 0.4593 0.7389 0.1853 0.020 Uiso 1 1 calc R
C21 C 0.3721(3) 0.7593(2) 0.3163(3) 0.0157(7) Uani 1 1 d .
H21 H 0.3050 0.7944 0.3049 0.019 Uiso 1 1 calc R
C22 C 0.3771(3) 0.7419(2) 0.4042(3) 0.0147(7) Uani 1 1 d .
H22 H 0.3138 0.7647 0.4531 0.018 Uiso 1 1 calc R
C23 C 0.4753(3) 0.6907(2) 0.4203(2) 0.0127(7) Uani 1 1 d .
C24 C 0.2585(3) 0.6177(2) 0.6844(3) 0.0155(7) Uani 1 1 d .
H24 H 0.3245 0.5920 0.6388 0.019 Uiso 1 1 calc R
C25 C 0.2063(3) 0.5605(3) 0.7358(3) 0.0206(8) Uani 1 1 d .
H25 H 0.2365 0.4946 0.7254 0.025 Uiso 1 1 calc R
C26 C 0.1107(3) 0.5970(3) 0.8022(3) 0.0206(8) Uani 1 1 d .
H26 H 0.0747 0.5565 0.8368 0.025 Uiso 1 1 calc R
C27 C 0.0673(3) 0.6927(3) 0.8185(3) 0.0202(8) Uani 1 1 d .
H27 H 0.0019 0.7179 0.8649 0.024 Uiso 1 1 calc R
C28 C 0.1182(3) 0.7521(3) 0.7677(3) 0.0165(8) Uani 1 1 d .
H28 H 0.0885 0.8179 0.7790 0.020 Uiso 1 1 calc R
C29 C 0.2130(3) 0.7144(2) 0.7000(2) 0.0124(7) Uani 1 1 d .
C30 C 0.2486(3) 0.9162(2) 0.5876(2) 0.0131(7) Uani 1 1 d .
C31 C 0.1885(3) 1.0052(2) 0.5654(3) 0.0158(7) Uani 1 1 d .
H31 H 0.1118 1.0282 0.5888 0.019 Uiso 1 1 calc R
C32 C 0.2425(3) 1.0583(2) 0.5092(3) 0.0170(8) Uani 1 1 d .
H32 H 0.2037 1.1189 0.4934 0.020 Uiso 1 1 calc R
C33 C 0.3558(3) 1.0224(2) 0.4752(3) 0.0166(7) Uani 1 1 d .
H33 H 0.3941 1.0581 0.4352 0.020 Uiso 1 1 calc R
C34 C 0.4110(3) 0.9353(2) 0.5000(3) 0.0155(7) Uani 1 1 d .
H34 H 0.4876 0.9116 0.4766 0.019 Uiso 1 1 calc R
C35 C 0.0585(3) 0.9206(2) 0.2497(2) 0.0121(7) Uani 1 1 d .
C36 C 0.0738(3) 0.9952(2) 0.1954(3) 0.0166(8) Uani 1 1 d .
H36 H 0.0484 1.0070 0.1432 0.020 Uiso 1 1 calc R
C37 C 0.1253(3) 1.0522(3) 0.2166(3) 0.0195(8) Uani 1 1 d .
H37 H 0.1359 1.1021 0.1783 0.023 Uiso 1 1 calc R
C38 C 0.1614(3) 1.0372(2) 0.2927(3) 0.0197(8) Uani 1 1 d .
H38 H 0.1953 1.0774 0.3078 0.024 Uiso 1 1 calc R
C39 C 0.1478(3) 0.9633(2) 0.3471(3) 0.0158(8) Uani 1 1 d .
H39 H 0.1733 0.9529 0.3992 0.019 Uiso 1 1 calc R
C40 C 0.0974(3) 0.9035(2) 0.3272(2) 0.0130(7) Uani 1 1 d .
C41 C 0.0826(3) 0.8258(2) 0.3885(2) 0.0124(7) Uani 1 1 d .
C42 C 0.0475(3) 0.8404(3) 0.4823(3) 0.0174(8) Uani 1 1 d .
H42 H 0.0310 0.9014 0.5062 0.021 Uiso 1 1 calc R
C43 C 0.0361(3) 0.7690(3) 0.5413(3) 0.0205(8) Uani 1 1 d .
H43 H 0.0118 0.7808 0.6046 0.025 Uiso 1 1 calc R
C44 C 0.0607(3) 0.6797(3) 0.5062(3) 0.0215(8) Uani 1 1 d .
H44 H 0.0525 0.6302 0.5459 0.026 Uiso 1 1 calc R
C45 C 0.0970(3) 0.6621(2) 0.4141(3) 0.0153(7) Uani 1 1 d .
H45 H 0.1138 0.6006 0.3912 0.018 Uiso 1 1 calc R
C46 C 0.1093(3) 0.7337(2) 0.3543(2) 0.0119(7) Uani 1 1 d .
C47 C -0.1372(3) 0.7531(2) 0.3266(2) 0.0143(7) Uani 1 1 d .
H47 H -0.1565 0.8194 0.3241 0.017 Uiso 1 1 calc R
C48 C -0.2006(3) 0.7143(3) 0.3924(3) 0.0182(8) Uani 1 1 d .
H48 H -0.2635 0.7533 0.4341 0.022 Uiso 1 1 calc R
C49 C -0.1720(3) 0.6163(3) 0.3977(3) 0.0188(8) Uani 1 1 d .
H49 H -0.2155 0.5883 0.4426 0.023 Uiso 1 1 calc R
C50 C -0.0802(3) 0.5617(3) 0.3371(3) 0.0165(7) Uani 1 1 d .
H50 H -0.0584 0.4954 0.3402 0.020 Uiso 1 1 calc R
C51 C -0.0191(3) 0.6051(2) 0.2708(2) 0.0135(7) Uani 1 1 d .
C52 C 0.2045(3) 0.5523(2) 0.0790(3) 0.0134(7) Uani 1 1 d .
C53 C 0.2736(3) 0.4677(2) 0.1003(3) 0.0172(8) Uani 1 1 d .
H53 H 0.2586 0.4438 0.1592 0.021 Uiso 1 1 calc R
C54 C 0.3651(3) 0.4192(3) 0.0325(3) 0.0225(9) Uani 1 1 d .
H54 H 0.4141 0.3624 0.0461 0.027 Uiso 1 1 calc R
C55 C 0.3858(3) 0.4526(3) -0.0540(3) 0.0235(9) Uani 1 1 d .
H55 H 0.4485 0.4189 -0.0994 0.028 Uiso 1 1 calc R
C56 C 0.3142(3) 0.5359(3) -0.0744(3) 0.0221(8) Uani 1 1 d .
H56 H 0.3273 0.5580 -0.1342 0.027 Uiso 1 1 calc R
C57 C 0.2251(3) 0.5862(3) -0.0086(3) 0.0171(8) Uani 1 1 d .
H57 H 0.1776 0.6437 -0.0224 0.020 Uiso 1 1 calc R
C58 C -0.0900(3) 0.7786(2) 0.0552(2) 0.0143(7) Uani 1 1 d .
C59 C -0.1120(3) 0.6944(3) 0.0735(3) 0.0183(8) Uani 1 1 d .
H59 H -0.0665 0.6443 0.0991 0.022 Uiso 1 1 calc R
C60 C -0.2005(3) 0.6851(3) 0.0538(3) 0.0220(8) Uani 1 1 d .
H60 H -0.2155 0.6277 0.0645 0.026 Uiso 1 1 calc R
C61 C -0.2678(3) 0.7590(3) 0.0185(3) 0.0220(8) Uani 1 1 d .
H61 H -0.3290 0.7520 0.0054 0.026 Uiso 1 1 calc R
C62 C -0.2477(3) 0.8418(3) 0.0023(3) 0.0233(9) Uani 1 1 d .
H62 H -0.2955 0.8923 -0.0210 0.028 Uiso 1 1 calc R
C63 C -0.1580(3) 0.8528(3) 0.0194(3) 0.0190(8) Uani 1 1 d .
H63 H -0.1430 0.9101 0.0070 0.023 Uiso 1 1 calc R
C64 C 0.1515(3) 0.8332(2) 0.0166(3) 0.0169(8) Uani 1 1 d .
C65 C 0.2169(3) 0.8746(3) -0.0467(3) 0.0238(9) Uani 1 1 d .
H65 H 0.1924 0.9091 -0.0945 0.029 Uiso 1 1 calc R
C66 C 0.3169(3) 0.8643(3) -0.0382(3) 0.0308(10) Uani 1 1 d .
H66 H 0.3634 0.8921 -0.0801 0.037 Uiso 1 1 calc R
C67 C 0.3510(3) 0.8125(3) 0.0326(3) 0.0280(10) Uani 1 1 d .
H67 H 0.4207 0.8054 0.0389 0.034 Uiso 1 1 calc R
C68 C 0.2845(3) 0.7722(3) 0.0927(3) 0.0191(8) Uani 1 1 d .
H68 H 0.3091 0.7362 0.1398 0.023 Uiso 1 1 calc R

loop_
_atom_site_aniso_label
_atom_site_aniso_U_11
_atom_site_aniso_U_22
_atom_site_aniso_U_33
_atom_site_aniso_U_23
_atom_site_aniso_U_13
_atom_site_aniso_U_12
Os1 0.00979(7) 0.01037(7) 0.00817(7) 0.00053(5) -0.00239(5) -0.00171(5)
O1 0.0189(13) 0.0175(12) 0.0055(12) -0.0014(9) -0.0020(10) -0.0083(10)
N1 0.0119(14) 0.0140(14) 0.0134(16) 0.0033(12) -0.0042(12) -0.0034(11)
C1 0.0202(18) 0.0166(17) 0.0058(17) 0.0025(13) -0.0042(14) -0.0068(14)
Os2 0.01268(7) 0.01162(7) 0.00666(7) 0.00166(5) -0.00258(5) -0.00420(5)
O2 0.0115(12) 0.0172(12) 0.0087(13) 0.0016(10) -0.0020(10) -0.0052(10)
N2 0.0147(15) 0.0130(14) 0.0158(17) -0.0010(12) -0.0047(13) 0.0000(12)
C2 0.0198(19) 0.0213(19) 0.0079(18) -0.0015(14) -0.0041(15) -0.0018(15)
O3 0.0155(12) 0.0111(11) 0.0129(13) 0.0007(9) -0.0048(10) -0.0030(9)
N3 0.0113(14) 0.0123(14) 0.0112(15) -0.0023(11) -0.0020(12) 0.0003(11)
C3 0.030(2) 0.0166(19) 0.018(2) -0.0002(15) -0.0062(17) 0.0016(16)
O4 0.0133(12) 0.0133(12) 0.0081(13) 0.0011(9) -0.0046(10) -0.0013(9)
N4 0.0132(14) 0.0130(14) 0.0105(15) -0.0019(11) -0.0042(12) -0.0024(11)
C4 0.042(3) 0.0169(19) 0.023(2) -0.0032(16) -0.006(2) -0.0102(18)
N5 0.0142(14) 0.0112(14) 0.0146(16) 0.0005(11) -0.0050(12) -0.0011(11)
C5 0.024(2) 0.025(2) 0.021(2) -0.0014(16) -0.0050(17) -0.0114(16)
N6 0.0136(14) 0.0133(14) 0.0079(15) -0.0001(11) -0.0035(12) -0.0020(11)
C6 0.0194(18) 0.0178(18) 0.0094(18) 0.0010(13) -0.0030(14) -0.0076(14)
N7 0.0121(14) 0.0152(14) 0.0091(15) 0.0011(11) -0.0027(11) -0.0062(11)
C7 0.0138(16) 0.0155(17) 0.0117(18) 0.0028(13) -0.0017(14) -0.0084(13)
N8 0.0187(15) 0.0166(15) 0.0095(15) 0.0036(11) -0.0042(12) -0.0082(12)
C8 0.023(2) 0.026(2) 0.018(2) 0.0050(16) -0.0092(16) -0.0127(16)
N9 0.0141(14) 0.0141(14) 0.0077(15) 0.0002(11) -0.0027(12) -0.0037(11)
C9 0.0219(19) 0.027(2) 0.017(2) 0.0103(16) -0.0113(16) -0.0101(16)
N10 0.0189(15) 0.0160(15) 0.0098(16) 0.0027(12) -0.0063(12) -0.0073(12)
C10 0.0133(17) 0.023(2) 0.021(2) 0.0078(16) -0.0040(15) -0.0046(15)
N11 0.0229(16) 0.0182(15) 0.0131(17) 0.0065(12) -0.0071(13) -0.0098(13)
C11 0.0143(17) 0.0170(18) 0.0145(19) 0.0016(14) -0.0006(14) -0.0052(14)
N12 0.0157(15) 0.0163(15) 0.0087(15) 0.0022(11) -0.0029(12) -0.0080(12)
C12 0.0120(16) 0.0145(16) 0.0090(17) 0.0051(13) -0.0030(13) -0.0074(13)
C13 0.0174(18) 0.0186(18) 0.0135(19) 0.0034(14) -0.0040(15) -0.0078(14)
C14 0.0195(19) 0.0215(19) 0.019(2) 0.0088(15) -0.0088(16) -0.0086(15)
C15 0.0199(19) 0.0136(17) 0.030(2) 0.0097(16) -0.0106(17) -0.0058(15)
C16 0.0193(18) 0.0117(17) 0.025(2) 0.0024(15) -0.0073(16) -0.0034(14)
C17 0.0116(16) 0.0151(17) 0.0158(19) 0.0014(14) -0.0045(14) -0.0041(13)
C18 0.0135(17) 0.0240(19) 0.016(2) -0.0050(15) -0.0044(15) -0.0012(14)
C19 0.0168(18) 0.028(2) 0.013(2) -0.0059(16) -0.0006(15) -0.0041(16)
C20 0.0234(19) 0.0177(18) 0.0109(19) 0.0009(14) -0.0071(15) -0.0058(15)
C21 0.0169(18) 0.0133(17) 0.016(2) -0.0012(14) -0.0087(15) -0.0005(14)
C22 0.0144(17) 0.0129(17) 0.0145(19) -0.0016(13) -0.0038(14) -0.0012(13)
C23 0.0147(17) 0.0116(16) 0.0126(18) -0.0011(13) -0.0048(14) -0.0043(13)
C24 0.0133(17) 0.0169(18) 0.017(2) -0.0018(14) -0.0050(15) -0.0048(14)
C25 0.0209(19) 0.0133(17) 0.030(2) -0.0003(15) -0.0086(17) -0.0066(15)
C26 0.0212(19) 0.0227(19) 0.022(2) 0.0058(16) -0.0072(16) -0.0122(16)
C27 0.0194(19) 0.024(2) 0.015(2) 0.0005(15) -0.0010(15) -0.0080(15)
C28 0.0149(17) 0.0163(18) 0.015(2) -0.0015(14) -0.0008(15) -0.0036(14)
C29 0.0125(16) 0.0149(17) 0.0120(18) 0.0016(13) -0.0057(14) -0.0058(13)
C30 0.0150(17) 0.0128(16) 0.0100(18) -0.0016(13) -0.0036(14) -0.0022(13)
C31 0.0157(17) 0.0159(17) 0.0134(19) -0.0017(14) -0.0059(14) 0.0000(14)
C32 0.0220(19) 0.0131(17) 0.0145(19) 0.0001(14) -0.0078(15) -0.0016(14)
C33 0.0216(18) 0.0185(18) 0.0114(19) 0.0038(14) -0.0056(15) -0.0085(15)
C34 0.0154(17) 0.0184(18) 0.0124(19) -0.0006(14) -0.0019(14) -0.0065(14)
C35 0.0092(15) 0.0112(16) 0.0123(18) -0.0013(13) -0.0001(13) -0.0008(12)
C36 0.0200(18) 0.0141(17) 0.0117(19) 0.0019(13) -0.0027(15) -0.0023(14)
C37 0.0210(19) 0.0153(18) 0.019(2) 0.0028(15) -0.0002(16) -0.0069(15)
C38 0.0182(18) 0.0147(18) 0.027(2) -0.0026(15) -0.0048(16) -0.0069(14)
C39 0.0156(17) 0.0144(17) 0.017(2) -0.0050(14) -0.0044(15) -0.0027(14)
C40 0.0110(16) 0.0118(16) 0.0127(18) -0.0010(13) -0.0022(14) 0.0000(13)
C41 0.0112(16) 0.0155(17) 0.0097(18) 0.0007(13) -0.0049(13) -0.0016(13)
C42 0.0158(18) 0.0202(19) 0.0120(19) -0.0019(14) -0.0050(15) 0.0011(14)
C43 0.0203(19) 0.028(2) 0.0085(19) -0.0002(15) -0.0018(15) -0.0035(16)
C44 0.023(2) 0.023(2) 0.016(2) 0.0083(15) -0.0047(16) -0.0055(16)
C45 0.0174(18) 0.0153(17) 0.0136(19) 0.0050(14) -0.0061(15) -0.0051(14)
C46 0.0102(16) 0.0148(17) 0.0099(18) 0.0026(13) -0.0035(13) -0.0029(13)
C47 0.0145(17) 0.0154(17) 0.0128(19) 0.0004(13) -0.0046(14) -0.0041(13)
C48 0.0155(18) 0.0232(19) 0.014(2) -0.0030(15) -0.0013(15) -0.0052(15)
C49 0.0209(19) 0.026(2) 0.013(2) 0.0031(15) -0.0040(15) -0.0130(16)
C50 0.0192(18) 0.0176(18) 0.0134(19) 0.0044(14) -0.0052(15) -0.0072(14)
C51 0.0148(17) 0.0163(17) 0.0100(18) 0.0031(13) -0.0041(14) -0.0059(13)
C52 0.0148(17) 0.0146(17) 0.0118(18) -0.0023(13) -0.0024(14) -0.0065(13)
C53 0.0171(18) 0.0165(17) 0.019(2) -0.0013(14) -0.0043(15) -0.0066(14)
C54 0.0186(19) 0.0155(18) 0.030(2) -0.0075(16) -0.0037(17) -0.0030(15)
C55 0.0167(19) 0.026(2) 0.024(2) -0.0137(17) 0.0047(17) -0.0085(16)
C56 0.025(2) 0.030(2) 0.012(2) -0.0024(16) 0.0018(16) -0.0148(17)
C57 0.0176(18) 0.0180(18) 0.015(2) -0.0013(14) -0.0017(15) -0.0065(14)
C58 0.0170(17) 0.0202(18) 0.0063(17) 0.0009(13) -0.0031(14) -0.0071(14)
C59 0.0203(19) 0.0209(19) 0.013(2) 0.0030(15) -0.0047(15) -0.0069(15)
C60 0.024(2) 0.029(2) 0.018(2) 0.0018(16) -0.0049(17) -0.0162(17)
C61 0.0198(19) 0.037(2) 0.014(2) 0.0004(17) -0.0069(16) -0.0126(17)
C62 0.0171(19) 0.031(2) 0.021(2) 0.0008(17) -0.0077(16) -0.0048(16)
C63 0.024(2) 0.0190(18) 0.015(2) 0.0013(15) -0.0086(16) -0.0058(15)
C64 0.0212(19) 0.0203(18) 0.0122(19) 0.0047(14) -0.0062(15) -0.0103(15)
C65 0.028(2) 0.037(2) 0.013(2) 0.0128(17) -0.0080(17) -0.0203(18)
C66 0.031(2) 0.049(3) 0.020(2) 0.012(2) -0.0055(19) -0.026(2)
C67 0.021(2) 0.047(3) 0.019(2) 0.0075(19) -0.0029(17) -0.0196(19)
C68 0.0176(18) 0.028(2) 0.0119(19) 0.0059(15) -0.0048(15) -0.0087(16)

loop_
_atom_type_symbol
_atom_type_description
_atom_type_scat_dispersion_real
_atom_type_scat_dispersion_imag
_atom_type_scat_source
C C 0.0033 0.0016 'International Tables Vol C Tables 4.2.6.8 and 6.1.1.4'
H H 0.0000 0.0000 'International Tables Vol C Tables 4.2.6.8 and 6.1.1.4'
N N 0.0061 0.0033 'International Tables Vol C Tables 4.2.6.8 and 6.1.1.4'
O O 0.0106 0.0060 'International Tables Vol C Tables 4.2.6.8 and 6.1.1.4'
Os Os -1.2165 7.6030 'International Tables Vol C Tables 4.2.6.8 and 6.1.1.4'

loop_
_geom_angle_atom_site_label_1
_geom_angle_atom_site_label_2
_geom_angle_atom_site_label_3
_geom_angle
O1 Os1 O2 84.83(10)
N1 Os1 O1 90.97(11)
N1 Os1 O2 86.90(10)
N3 Os1 O1 167.30(11)
N3 Os1 N1 77.15(12)
N3 Os1 O2 89.97(11)
N3 Os1 N4 102.33(12)
N3 Os1 N6 101.37(12)
N4 Os1 O1 84.91(11)
N4 Os1 N1 104.89(12)
N4 Os1 O2 164.49(10)
N4 Os1 N6 77.00(12)
N6 Os1 O1 90.36(11)
N6 Os1 N1 177.78(11)
N6 Os1 O2 91.46(11)
C1 O1 Os1 123.3(2)
C13 N1 Os1 128.0(2)
C13 N1 C17 119.5(3)
C17 N1 Os1 111.9(2)
O1 C1 C2 120.1(3)
O1 C1 C6 120.0(3)
C6 C1 C2 119.6(3)
O3 Os2 O4 84.95(9)
O3 Os2 N7 89.60(11)
O3 Os2 N12 90.03(11)
N7 Os2 O4 88.47(11)
N7 Os2 N12 178.25(11)
N9 Os2 O3 164.89(11)
N9 Os2 O4 88.64(11)
N9 Os2 N7 76.54(11)
N9 Os2 N10 98.56(12)
N9 Os2 N12 103.64(12)
N10 Os2 O3 90.78(11)
N10 Os2 O4 165.73(11)
N10 Os2 N7 105.15(12)
N10 Os2 N12 76.57(12)
N12 Os2 O4 89.80(11)
C12 O2 Os1 122.2(2)
N3 N2 C17 112.0(3)
C1 C2 H2 119.7
C3 C2 C1 120.5(4)
C3 C2 H2 119.7
C35 O3 Os2 123.3(2)
N2 N3 Os1 118.7(2)
N2 N3 C23 112.7(3)
C23 N3 Os1 127.9(2)
C2 C3 H3 119.6
C2 C3 C4 120.8(3)
C4 C3 H3 119.6
C46 O4 Os2 123.4(2)
N5 N4 Os1 118.4(2)
N5 N4 C29 112.1(3)
C29 N4 Os1 127.7(2)
C3 C4 H4 120.5
C3 C4 C5 119.1(4)
C5 C4 H4 120.5
N4 N5 C30 111.6(3)
C4 C5 H5 119.5
C4 C5 C6 120.9(4)
C6 C5 H5 119.5
C30 N6 Os1 112.0(2)
C34 N6 Os1 128.9(2)
C34 N6 C30 118.8(3)
C1 C6 C5 119.1(3)
C1 C6 C7 121.4(3)
C5 C6 C7 119.5(3)
C47 N7 Os2 128.3(2)
C47 N7 C51 118.6(3)
C51 N7 Os2 112.3(2)
C8 C7 C6 119.6(3)
C8 C7 C12 118.9(3)
C12 C7 C6 121.4(3)
N9 N8 C51 110.8(3)
C7 C8 H8 119.1
C9 C8 C7 121.7(4)
C9 C8 H8 119.1
N8 N9 Os2 119.9(2)
N8 N9 C52 112.5(3)
C52 N9 Os2 126.9(2)
C8 C9 H9 120.6
C8 C9 C10 118.7(4)
C10 C9 H9 120.6
N11 N10 Os2 119.3(2)
N11 N10 C58 111.8(3)
C58 N10 Os2 128.9(2)
C9 C10 H10 119.7
C11 C10 C9 120.5(3)
C11 C10 H10 119.7
N10 N11 C64 111.4(3)
C10 C11 H11 119.3
C10 C11 C12 121.4(4)
C12 C11 H11 119.3
C64 N12 Os2 113.7(2)
C68 N12 Os2 127.7(3)
C68 N12 C64 118.4(3)
O2 C12 C7 121.5(3)
O2 C12 C11 119.6(3)
C11 C12 C7 118.7(3)
N1 C13 H13 119.3
N1 C13 C14 121.5(3)
C14 C13 H13 119.3
C13 C14 H14 120.2
C13 C14 C15 119.7(4)
C15 C14 H14 120.2
C14 C15 H15 120.3
C16 C15 C14 119.5(3)
C16 C15 H15 120.3
C15 C16 H16 120.5
C15 C16 C17 119.1(4)
C17 C16 H16 120.5
N1 C17 C16 120.8(3)
N2 C17 N1 117.8(3)
N2 C17 C16 121.4(3)
C19 C18 H18 119.9
C19 C18 C23 120.2(3)
C23 C18 H18 119.9
C18 C19 H19 120.2
C20 C19 C18 119.7(3)
C20 C19 H19 120.2
C19 C20 H20 119.8
C21 C20 C19 120.4(4)
C21 C20 H20 119.8
C20 C21 H21 119.8
C20 C21 C22 120.4(3)
C22 C21 H21 119.8
C21 C22 H22 120.3
C21 C22 C23 119.4(3)
C23 C22 H22 120.3
C18 C23 N3 118.9(3)
C18 C23 C22 119.9(3)
C22 C23 N3 121.2(3)
C25 C24 H24 120.5
C25 C24 C29 118.9(3)
C29 C24 H24 120.5
C24 C25 H25 119.5
C24 C25 C26 121.0(3)
C26 C25 H25 119.5
C25 C26 H26 120.1
C25 C26 C27 119.7(4)
C27 C26 H26 120.1
C26 C27 H27 119.7
C28 C27 C26 120.5(4)
C28 C27 H27 119.7
C27 C28 H28 120.5
C27 C28 C29 119.0(3)
C29 C28 H28 120.5
C24 C29 N4 119.8(3)
C28 C29 N4 119.4(3)
C28 C29 C24 120.8(3)
N5 C30 N6 118.0(3)
N5 C30 C31 120.3(3)
N6 C30 C31 121.6(3)
C30 C31 H31 120.7
C32 C31 C30 118.6(3)
C32 C31 H31 120.7
C31 C32 H32 120.3
C31 C32 C33 119.4(3)
C33 C32 H32 120.3
C32 C33 H33 120.2
C34 C33 C32 119.6(3)
C34 C33 H33 120.2
N6 C34 C33 121.9(3)
N6 C34 H34 119.1
C33 C34 H34 119.1
O3 C35 C36 120.1(3)
O3 C35 C40 120.9(3)
C36 C35 C40 118.9(3)
C35 C36 H36 119.5
C37 C36 C35 121.0(4)
C37 C36 H36 119.5
C36 C37 H37 119.8
C38 C37 C36 120.5(4)
C38 C37 H37 119.8
C37 C38 H38 120.3
C37 C38 C39 119.4(4)
C39 C38 H38 120.3
C38 C39 H39 119.2
C38 C39 C40 121.6(4)
C40 C39 H39 119.2
C35 C40 C41 121.6(3)
C39 C40 C35 118.6(3)
C39 C40 C41 119.8(3)
C42 C41 C40 120.8(3)
C42 C41 C46 117.9(3)
C46 C41 C40 121.2(3)
C41 C42 H42 118.9
C43 C42 C41 122.3(4)
C43 C42 H42 118.9
C42 C43 H43 120.6
C42 C43 C44 118.8(4)
C44 C43 H43 120.6
C43 C44 H44 119.6
C45 C44 C43 120.7(4)
C45 C44 H44 119.6
C44 C45 H45 119.6
C44 C45 C46 120.7(3)
C46 C45 H45 119.6
O4 C46 C41 120.2(3)
O4 C46 C45 120.0(3)
C45 C46 C41 119.6(3)
N7 C47 H47 119.0
N7 C47 C48 122.0(3)
C48 C47 H47 119.0
C47 C48 H48 120.2
C47 C48 C49 119.6(3)
C49 C48 H48 120.2
C48 C49 H49 120.5
C50 C49 C48 118.9(3)
C50 C49 H49 120.5
C49 C50 H50 120.4
C49 C50 C51 119.1(3)
C51 C50 H50 120.4
N7 C51 C50 121.7(3)
N8 C51 N7 118.3(3)
N8 C51 C50 119.9(3)
C53 C52 N9 119.1(3)
C53 C52 C57 120.8(3)
C57 C52 N9 120.1(3)
C52 C53 H53 120.9
C54 C53 C52 118.2(4)
C54 C53 H53 120.9
C53 C54 H54 119.5
C55 C54 C53 121.1(4)
C55 C54 H54 119.5
C54 C55 H55 120.1
C54 C55 C56 119.8(3)
C56 C55 H55 120.1
C55 C56 H56 119.8
C57 C56 C55 120.3(4)
C57 C56 H56 119.8
C52 C57 H57 120.1
C56 C57 C52 119.8(3)
C56 C57 H57 120.1
C59 C58 N10 119.0(3)
C63 C58 N10 120.4(3)
C63 C58 C59 120.5(3)
C58 C59 H59 120.5
C60 C59 C58 119.0(4)
C60 C59 H59 120.5
C59 C60 H60 119.9
C59 C60 C61 120.2(4)
C61 C60 H60 119.9
C60 C61 H61 119.5
C62 C61 C60 120.9(4)
C62 C61 H61 119.5
C61 C62 H62 119.8
C61 C62 C63 120.4(4)
C63 C62 H62 119.8
C58 C63 H63 120.5
C62 C63 C58 119.0(4)
C62 C63 H63 120.5
N11 C64 N12 117.0(3)
N11 C64 C65 120.3(4)
N12 C64 C65 122.6(3)
C64 C65 H65 121.0
C66 C65 C64 118.1(4)
C66 C65 H65 121.0
C65 C66 H66 120.2
C65 C66 C67 119.7(4)
C67 C66 H66 120.2
C66 C67 H67 119.9
C68 C67 C66 120.3(4)
C68 C67 H67 119.9
N12 C68 C67 120.9(4)
N12 C68 H68 119.5
C67 C68 H68 119.5

loop_
_geom_bond_atom_site_label_1
_geom_bond_atom_site_label_2
_geom_bond_distance
Os1 O1 2.036(2)
Os1 N1 2.029(3)
Os1 O2 2.037(2)
Os1 N3 1.976(3)
Os1 N4 1.993(3)
Os1 N6 2.022(3)
O1 C1 1.342(4)
N1 C13 1.356(5)
N1 C17 1.377(4)
C1 C2 1.409(5)
C1 C6 1.404(5)
Os2 O3 2.017(2)
Os2 O4 2.023(2)
Os2 N7 2.022(3)
Os2 N9 1.973(3)
Os2 N10 1.976(3)
Os2 N12 2.023(3)
O2 C12 1.358(4)
N2 N3 1.333(4)
N2 C17 1.354(5)
C2 H2 0.9500
C2 C3 1.376(5)
O3 C35 1.350(4)
N3 C23 1.423(5)
C3 H3 0.9500
C3 C4 1.399(6)
O4 C46 1.353(4)
N4 N5 1.321(4)
N4 C29 1.433(4)
C4 H4 0.9500
C4 C5 1.400(5)
N5 C30 1.369(4)
C5 H5 0.9500
C5 C6 1.406(5)
N6 C30 1.372(4)
N6 C34 1.343(4)
C6 C7 1.482(5)
N7 C47 1.352(4)
N7 C51 1.362(4)
C7 C8 1.403(5)
C7 C12 1.406(5)
N8 N9 1.322(4)
N8 C51 1.359(4)
C8 H8 0.9500
C8 C9 1.384(5)
N9 C52 1.435(4)
C9 H9 0.9500
C9 C10 1.391(6)
N10 N11 1.344(4)
N10 C58 1.442(5)
C10 H10 0.9500
C10 C11 1.377(5)
N11 C64 1.366(5)
C11 H11 0.9500
C11 C12 1.397(5)
N12 C64 1.367(5)
N12 C68 1.354(5)
C13 H13 0.9500
C13 C14 1.372(5)
C14 H14 0.9500
C14 C15 1.400(5)
C15 H15 0.9500
C15 C16 1.383(5)
C16 H16 0.9500
C16 C17 1.397(5)
C18 H18 0.9500
C18 C19 1.384(5)
C18 C23 1.385(5)
C19 H19 0.9500
C19 C20 1.377(5)
C20 H20 0.9500
C20 C21 1.375(5)
C21 H21 0.9500
C21 C22 1.385(5)
C22 H22 0.9500
C22 C23 1.387(5)
C24 H24 0.9500
C24 C25 1.369(5)
C24 C29 1.396(5)
C25 H25 0.9500
C25 C26 1.378(5)
C26 H26 0.9500
C26 C27 1.382(5)
C27 H27 0.9500
C27 C28 1.382(5)
C28 H28 0.9500
C28 C29 1.384(5)
C30 C31 1.402(5)
C31 H31 0.9500
C31 C32 1.367(5)
C32 H32 0.9500
C32 C33 1.404(5)
C33 H33 0.9500
C33 C34 1.372(5)
C34 H34 0.9500
C35 C36 1.396(5)
C35 C40 1.418(5)
C36 H36 0.9500
C36 C37 1.382(5)
C37 H37 0.9500
C37 C38 1.379(6)
C38 H38 0.9500
C38 C39 1.382(5)
C39 H39 0.9500
C39 C40 1.396(5)
C40 C41 1.489(5)
C41 C42 1.402(5)
C41 C46 1.420(5)
C42 H42 0.9500
C42 C43 1.385(5)
C43 H43 0.9500
C43 C44 1.391(5)
C44 H44 0.9500
C44 C45 1.383(5)
C45 H45 0.9500
C45 C46 1.396(5)
C47 H47 0.9500
C47 C48 1.371(5)
C48 H48 0.9500
C48 C49 1.405(5)
C49 H49 0.9500
C49 C50 1.371(5)
C50 H50 0.9500
C50 C51 1.399(5)
C52 C53 1.397(5)
C52 C57 1.401(5)
C53 H53 0.9500
C53 C54 1.396(5)
C54 H54 0.9500
C54 C55 1.384(6)
C55 H55 0.9500
C55 C56 1.393(5)
C56 H56 0.9500
C56 C57 1.372(5)
C57 H57 0.9500
C58 C59 1.395(5)
C58 C63 1.393(5)
C59 H59 0.9500
C59 C60 1.373(5)
C60 H60 0.9500
C60 C61 1.382(5)
C61 H61 0.9500
C61 C62 1.360(6)
C62 H62 0.9500
C62 C63 1.382(5)
C63 H63 0.9500
C64 C65 1.389(5)
C65 H65 0.9500
C65 C66 1.361(6)
C66 H66 0.9500
C66 C67 1.400(6)
C67 H67 0.9500
C67 C68 1.364(5)
C68 H68 0.9500

loop_
_geom_torsion_atom_site_label_1
_geom_torsion_atom_site_label_2
_geom_torsion_atom_site_label_3
_geom_torsion_atom_site_label_4
_geom_torsion
Os1 O1 C1 C2 103.3(3)
Os1 O1 C1 C6 -82.5(4)
Os1 N1 C13 C14 -168.7(3)
Os1 N1 C17 N2 -11.3(4)
Os1 N1 C17 C16 169.6(3)
Os1 O2 C12 C7 -79.0(4)
Os1 O2 C12 C11 105.3(3)
Os1 N3 C23 C18 134.9(3)
Os1 N3 C23 C22 -44.6(5)
Os1 N4 N5 C30 14.0(4)
Os1 N4 C29 C24 -45.4(5)
Os1 N4 C29 C28 133.3(3)
Os1 N6 C30 N5 -11.3(4)
Os1 N6 C30 C31 171.8(3)
Os1 N6 C34 C33 -171.7(3)
O1 C1 C2 C3 172.8(3)
O1 C1 C6 C5 -173.1(3)
O1 C1 C6 C7 5.8(5)
N1 C13 C14 C15 -0.1(6)
C1 C2 C3 C4 1.2(6)
C1 C6 C7 C8 -132.6(4)
C1 C6 C7 C12 50.2(5)
Os2 O3 C35 C36 104.5(3)
Os2 O3 C35 C40 -81.0(4)
Os2 O4 C46 C41 -81.2(4)
Os2 O4 C46 C45 103.9(3)
Os2 N7 C47 C48 -171.0(3)
Os2 N7 C51 N8 -11.7(4)
Os2 N7 C51 C50 171.9(3)
Os2 N9 C52 C53 133.5(3)
Os2 N9 C52 C57 -44.9(5)
Os2 N10 N11 C64 11.0(4)
Os2 N10 C58 C59 -41.5(5)
Os2 N10 C58 C63 140.3(3)
Os2 N12 C64 N11 -10.0(4)
Os2 N12 C64 C65 174.4(3)
Os2 N12 C68 C67 -172.9(3)
N2 N3 C23 C18 -35.4(4)
N2 N3 C23 C22 145.2(3)
C2 C1 C6 C5 1.1(6)
C2 C1 C6 C7 180.0(3)
C2 C3 C4 C5 -0.7(7)
O3 C35 C36 C37 174.2(3)
O3 C35 C40 C39 -173.4(3)
O3 C35 C40 C41 4.7(5)
N3 N2 C17 N1 0.7(5)
N3 N2 C17 C16 179.7(3)
C3 C4 C5 C6 0.5(7)
N4 N5 C30 N6 -1.2(5)
N4 N5 C30 C31 175.8(3)
C4 C5 C6 C1 -0.7(6)
C4 C5 C6 C7 -179.6(4)
N5 N4 C29 C24 150.6(3)
N5 N4 C29 C28 -30.8(5)
N5 C30 C31 C32 -175.1(3)
C5 C6 C7 C8 46.3(5)
C5 C6 C7 C12 -130.9(4)
N6 C30 C31 C32 1.8(5)
C6 C1 C2 C3 -1.3(6)
C6 C7 C8 C9 -176.8(4)
C6 C7 C12 O2 1.5(5)
C6 C7 C12 C11 177.2(3)
N7 C47 C48 C49 1.0(6)
C7 C8 C9 C10 -0.4(6)
N8 N9 C52 C53 -36.9(4)
N8 N9 C52 C57 144.8(3)
C8 C7 C12 O2 -175.7(3)
C8 C7 C12 C11 0.0(5)
C8 C9 C10 C11 0.0(6)
N9 N8 C51 N7 1.7(4)
N9 N8 C51 C50 178.2(3)
N9 C52 C53 C54 -176.7(3)
N9 C52 C57 C56 178.3(3)
C9 C10 C11 C12 0.4(6)
N10 N11 C64 N12 -0.1(5)
N10 N11 C64 C65 175.5(3)
N10 C58 C59 C60 -176.9(3)
N10 C58 C63 C62 178.2(3)
C10 C11 C12 O2 175.4(3)
C10 C11 C12 C7 -0.4(5)
N11 N10 C58 C59 141.7(3)
N11 N10 C58 C63 -36.5(4)
N11 C64 C65 C66 -175.7(4)
N12 C64 C65 C66 -0.2(6)
C12 C7 C8 C9 0.4(5)
C13 N1 C17 N2 176.3(3)
C13 N1 C17 C16 -2.8(5)
C13 C14 C15 C16 -1.8(6)
C14 C15 C16 C17 1.4(6)
C15 C16 C17 N1 0.9(5)
C15 C16 C17 N2 -178.1(4)
C17 N1 C13 C14 2.4(5)
C17 N2 N3 Os1 11.2(4)
C17 N2 N3 C23 -177.6(3)
C18 C19 C20 C21 -0.5(6)
C19 C18 C23 N3 -178.9(3)
C19 C18 C23 C22 0.6(6)
C19 C20 C21 C22 0.4(6)
C20 C21 C22 C23 0.1(5)
C21 C22 C23 N3 178.8(3)
C21 C22 C23 C18 -0.6(5)
C23 C18 C19 C20 0.0(6)
C24 C25 C26 C27 -1.0(6)
C25 C24 C29 N4 -179.9(3)
C25 C24 C29 C28 1.5(6)
C25 C26 C27 C28 1.0(6)
C26 C27 C28 C29 0.3(6)
C27 C28 C29 N4 179.8(3)
C27 C28 C29 C24 -1.5(6)
C29 N4 N5 C30 179.6(3)
C29 C24 C25 C26 -0.2(6)
C30 N6 C34 C33 2.0(5)
C30 C31 C32 C33 0.3(5)
C31 C32 C33 C34 -1.2(6)
C32 C33 C34 N6 0.0(6)
C34 N6 C30 N5 174.0(3)
C34 N6 C30 C31 -3.0(5)
C35 C36 C37 C38 -0.9(5)
C35 C40 C41 C42 -134.8(4)
C35 C40 C41 C46 48.7(5)
C36 C35 C40 C39 1.2(5)
C36 C35 C40 C41 179.3(3)
C36 C37 C38 C39 1.4(5)
C37 C38 C39 C40 -0.5(5)
C38 C39 C40 C35 -0.8(5)
C38 C39 C40 C41 -178.9(3)
C39 C40 C41 C42 43.2(5)
C39 C40 C41 C46 -133.2(3)
C40 C35 C36 C37 -0.4(5)
C40 C41 C42 C43 -178.0(3)
C40 C41 C46 O4 3.4(5)
C40 C41 C46 C45 178.3(3)
C41 C42 C43 C44 0.3(6)
C42 C41 C46 O4 -173.2(3)
C42 C41 C46 C45 1.8(5)
C42 C43 C44 C45 0.6(6)
C43 C44 C45 C46 -0.3(6)
C44 C45 C46 O4 174.0(3)
C44 C45 C46 C41 -0.9(5)
C46 C41 C42 C43 -1.5(5)
C47 N7 C51 N8 177.4(3)
C47 N7 C51 C50 1.0(5)
C47 C48 C49 C50 0.6(6)
C48 C49 C50 C51 -1.3(6)
C49 C50 C51 N7 0.5(6)
C49 C50 C51 N8 -175.9(3)
C51 N7 C47 C48 -1.8(5)
C51 N8 N9 Os2 10.0(4)
C51 N8 N9 C52 -178.8(3)
C52 C53 C54 C55 -1.6(6)
C53 C52 C57 C56 -0.1(6)
C53 C54 C55 C56 -0.1(6)
C54 C55 C56 C57 1.8(6)
C55 C56 C57 C52 -1.7(6)
C57 C52 C53 C54 1.7(5)
C58 N10 N11 C64 -171.9(3)
C58 C59 C60 C61 -1.5(6)
C59 C58 C63 C62 0.0(6)
C59 C60 C61 C62 0.3(6)
C60 C61 C62 C63 1.1(6)
C61 C62 C63 C58 -1.3(6)
C63 C58 C59 C60 1.4(6)
C64 N12 C68 C67 1.4(6)
C64 C65 C66 C67 0.5(7)
C65 C66 C67 C68 0.2(7)
C66 C67 C68 N12 -1.2(7)
C68 N12 C64 N11 174.9(3)
C68 N12 C64 C65 -0.7(6)
